data_4120857
loop_
_publ_author_name
'Kogularamanan Suntharalingam'
'Timothy C. Johnstone'
'Peter M. Bruno'
'Wei Lin'
'Michael T. Hemann'
'Stephen J. Lippard'

_publ_contact_author_address
;77 Massachusetts Ave, 18-498
Cambridge, MA 02139
;
_publ_contact_author_email lippard@mit.edu
_publ_contact_author_fax (617)258-8150
_publ_contact_author_name 'Stephen J. Lippard'
_publ_contact_author_phone (617)253-1892
_publ_section_title
;
 Bidentate Ligands on Osmium(VI) Nitrido Complexes Control Intracellular
 Targeting and Cell Death Pathways
;
_journal_name_full 'Journal of the American Chemical Society'
_journal_page_first 14060
_journal_page_last 14063
_journal_paper_doi 10.1021/ja4075375
_journal_volume 135
_journal_year 2013
_chemical_formula_sum 'C24.5 H18 Cl2 N2'
_chemical_formula_weight 411.31
_chemical_name_systematic
;
 1H-4,7-diphenyl-1,10-phenanthrolinium chloride dichlormethane solvate
;
_space_group_IT_number 14
_symmetry_cell_setting monoclinic
_symmetry_space_group_name_Hall '-P 2ybc'
_symmetry_space_group_name_H-M 'P 1 21/c 1'
_atom_sites_solution_hydrogens geom
_atom_sites_solution_primary direct
_atom_sites_solution_secondary difmap
_audit_creation_method SHELXL-97
_cell_angle_alpha 90.00
_cell_angle_beta 113.0570(10)
_cell_angle_gamma 90.00
_cell_formula_units_Z 8
_cell_length_a 13.8885(7)
_cell_length_b 19.6863(9)
_cell_length_c 17.3055(8)
_cell_measurement_reflns_used 9675
_cell_measurement_temperature 100(2)
_cell_measurement_theta_max 28.67
_cell_measurement_theta_min 2.43
_cell_volume 4353.6(4)
_computing_cell_refinement 'Bruker SMART'
_computing_data_collection 'Bruker SMART'
_computing_data_reduction 'Bruker SAINT'
_computing_molecular_graphics 'Bruker SHELXTL'
_computing_publication_material 'Bruker SHELXTL'
_computing_structure_refinement 'Bruker SHELXTL'
_computing_structure_solution 'Bruker SHELXTL'
_diffrn_ambient_temperature 100(2)
_diffrn_measured_fraction_theta_full 1.000
_diffrn_measured_fraction_theta_max 1.000
_diffrn_measurement_device_type 'CCD area detector'
_diffrn_measurement_method 'phi and omega scans'
_diffrn_radiation_monochromator graphite
_diffrn_radiation_source 'fine-focus sealed tube'
_diffrn_radiation_type MoK\a
_diffrn_radiation_wavelength 0.71073
_diffrn_reflns_av_R_equivalents 0.0342
_diffrn_reflns_av_sigmaI/netI 0.0216
_diffrn_reflns_limit_h_max 18
_diffrn_reflns_limit_h_min -17
_diffrn_reflns_limit_k_max 26
_diffrn_reflns_limit_k_min -26
_diffrn_reflns_limit_l_max 23
_diffrn_reflns_limit_l_min -23
_diffrn_reflns_number 87536
_diffrn_reflns_theta_full 28.71
_diffrn_reflns_theta_max 28.71
_diffrn_reflns_theta_min 1.59
_exptl_absorpt_coefficient_mu 0.310
_exptl_absorpt_correction_T_max 0.9520
_exptl_absorpt_correction_T_min 0.8860
_exptl_absorpt_correction_type multi-scan
_exptl_absorpt_process_details 'Blessing, 1995'
_exptl_crystal_colour colourless
_exptl_crystal_density_diffrn 1.255
_exptl_crystal_description prism
_exptl_crystal_F_000 1704
_exptl_crystal_size_max 0.40
_exptl_crystal_size_mid 0.18
_exptl_crystal_size_min 0.16
_platon_squeeze_details
;
SQUEEZE algorithm applied to account for a disordered solvent molecule. The 
electron count within the void is consistent with that of one molecule of 
dichloromethane. 
;
_refine_diff_density_max 0.545
_refine_diff_density_min -0.751
_refine_diff_density_rms 0.066
_refine_ls_extinction_method none
_refine_ls_goodness_of_fit_ref 1.042
_refine_ls_hydrogen_treatment mixed
_refine_ls_matrix_type full
_refine_ls_number_parameters 520
_refine_ls_number_reflns 11259
_refine_ls_number_restraints 2
_refine_ls_restrained_S_all 1.042
_refine_ls_R_factor_all 0.0536
_refine_ls_R_factor_gt 0.0463
_refine_ls_shift/su_max 0.001
_refine_ls_shift/su_mean 0.000
_refine_ls_structure_factor_coef Fsqd
_refine_ls_weighting_details 'calc w=1/[\s^2^(Fo^2^)+(0.0631P)^2^+3.1189P] where P=(Fo^2^+2Fc^2^)/3'
_refine_ls_weighting_scheme calc
_refine_ls_wR_factor_gt 0.1197
_refine_ls_wR_factor_ref 0.1241
_reflns_number_gt 9670
_reflns_number_total 11259
_reflns_threshold_expression >2sigma(I)
_cod_data_source_file ja4075375_si_002_2.cif
_cod_data_source_block ligand
_cod_database_code 4120857

loop_
_symmetry_equiv_pos_as_xyz
'x, y, z'
'-x, y+1/2, -z+1/2'
'-x, -y, -z'
'x, -y-1/2, z-1/2'

loop_
_atom_site_label
_atom_site_type_symbol
_atom_site_fract_x
_atom_site_fract_y
_atom_site_fract_z
_atom_site_U_iso_or_equiv
_atom_site_adp_type
_atom_site_occupancy
_atom_site_symmetry_multiplicity
_atom_site_calc_flag
_atom_site_refinement_flags
N22 N 0.79633(10) -0.03313(6) 0.36883(8) 0.0150(2) Uani 1 1 d .
C212 C 0.89155(11) -0.01758(7) 0.51594(9) 0.0129(3) Uani 1 1 d .
C207 C 0.86311(11) -0.13307(7) 0.45838(9) 0.0126(3) Uani 1 1 d .
N21 N 0.87541(10) 0.05054(6) 0.50346(8) 0.0145(2) Uani 1 1 d D
H2 H 0.8415(15) 0.0670(10) 0.4518(10) 0.022 Uiso 1 1 d D
C219 C 0.81997(12) -0.25176(7) 0.39690(9) 0.0146(3) Uani 1 1 d .
C203 C 0.98773(12) 0.00507(7) 0.66531(9) 0.0146(3) Uani 1 1 d .
C211 C 0.84893(11) -0.06239(7) 0.44454(9) 0.0123(3) Uani 1 1 d .
C204 C 0.94761(11) -0.04243(7) 0.59752(9) 0.0134(3) Uani 1 1 d .
C208 C 0.81664(11) -0.17654(7) 0.38749(9) 0.0134(3) Uani 1 1 d .
C206 C 0.91786(11) -0.15746(7) 0.54204(9) 0.0140(3) Uani 1 1 d .
H206 H 0.9264 -0.2050 0.5515 0.017 Uiso 1 1 calc R
C210 C 0.75540(12) -0.07501(8) 0.30417(9) 0.0162(3) Uani 1 1 d .
H210 H 0.7189 -0.0558 0.2502 0.019 Uiso 1 1 calc R
C209 C 0.76279(12) -0.14622(8) 0.31068(9) 0.0158(3) Uani 1 1 d .
H209 H 0.7306 -0.1735 0.2620 0.019 Uiso 1 1 calc R
C205 C 0.95798(12) -0.11440(7) 0.60835(9) 0.0145(3) Uani 1 1 d .
H205 H 0.9937 -0.1325 0.6631 0.017 Uiso 1 1 calc R
C201 C 0.90950(12) 0.09485(7) 0.56634(10) 0.0170(3) Uani 1 1 d .
H201 H 0.8952 0.1418 0.5551 0.020 Uiso 1 1 calc R
C213 C 1.05005(12) -0.01722(8) 0.75253(9) 0.0172(3) Uani 1 1 d .
C224 C 0.72572(12) -0.28755(8) 0.37152(10) 0.0170(3) Uani 1 1 d .
H224 H 0.6612 -0.2639 0.3467 0.020 Uiso 1 1 calc R
C223 C 0.72572(14) -0.35763(8) 0.38237(10) 0.0203(3) Uani 1 1 d .
H223 H 0.6613 -0.3816 0.3656 0.024 Uiso 1 1 calc R
C220 C 0.91435(13) -0.28737(8) 0.43225(10) 0.0197(3) Uani 1 1 d .
H220 H 0.9790 -0.2637 0.4494 0.024 Uiso 1 1 calc R
C202 C 0.96558(12) 0.07346(8) 0.64807(10) 0.0175(3) Uani 1 1 d .
H202 H 0.9889 0.1057 0.6924 0.021 Uiso 1 1 calc R
C214 C 1.02124(14) 0.00662(9) 0.81646(10) 0.0231(3) Uani 1 1 d .
H214 H 0.9637 0.0368 0.8038 0.028 Uiso 1 1 calc R
C222 C 0.81981(14) -0.39258(8) 0.41763(10) 0.0225(3) Uani 1 1 d .
H222 H 0.8198 -0.4404 0.4248 0.027 Uiso 1 1 calc R
C221 C 0.91355(14) -0.35760(8) 0.44231(11) 0.0233(3) Uani 1 1 d .
H221 H 0.9778 -0.3816 0.4663 0.028 Uiso 1 1 calc R
C218 C 1.13598(13) -0.06055(8) 0.77171(10) 0.0209(3) Uani 1 1 d .
H218 H 1.1564 -0.0763 0.7285 0.025 Uiso 1 1 calc R
C215 C 1.07716(18) -0.01410(10) 0.89872(11) 0.0339(5) Uani 1 1 d .
H215 H 1.0574 0.0017 0.9423 0.041 Uiso 1 1 calc R
C217 C 1.19134(15) -0.08049(10) 0.85434(12) 0.0317(4) Uani 1 1 d .
H217 H 1.2499 -0.1099 0.8678 0.038 Uiso 1 1 calc R
C216 C 1.16111(18) -0.05749(11) 0.91747(12) 0.0377(5) Uani 1 1 d .
H216 H 1.1985 -0.0718 0.9738 0.045 Uiso 1 1 calc R
Cl11 Cl 0.51635(4) 0.28776(3) 0.30476(4) 0.03860(13) Uani 1 1 d .
Cl12 Cl 0.55057(4) 0.22672(3) 0.16393(4) 0.04052(13) Uani 1 1 d .
N11 N 0.71109(10) 0.51536(7) 0.14637(8) 0.0164(2) Uani 1 1 d .
N12 N 0.63035(10) 0.42747(6) 0.01876(8) 0.0142(2) Uani 1 1 d D
H1 H 0.6619(15) 0.4157(10) 0.0717(10) 0.021 Uiso 1 1 d D
C107 C 0.58014(11) 0.51635(7) -0.08420(9) 0.0127(3) Uani 1 1 d .
C112 C 0.66800(11) 0.54251(7) 0.06830(9) 0.0130(3) Uani 1 1 d .
C106 C 0.58036(11) 0.58803(7) -0.10007(9) 0.0133(3) Uani 1 1 d .
H106 H 0.5514 0.6040 -0.1564 0.016 Uiso 1 1 calc R
C105 C 0.62098(12) 0.63348(7) -0.03649(9) 0.0140(3) Uani 1 1 d .
H105 H 0.6196 0.6805 -0.0495 0.017 Uiso 1 1 calc R
C104 C 0.66609(11) 0.61250(7) 0.04993(9) 0.0130(3) Uani 1 1 d .
C109 C 0.55061(12) 0.39803(7) -0.12452(10) 0.0165(3) Uani 1 1 d .
H109 H 0.5246 0.3637 -0.1662 0.020 Uiso 1 1 calc R
C111 C 0.62432(11) 0.49501(7) 0.00010(9) 0.0123(3) Uani 1 1 d .
C108 C 0.54417(11) 0.46572(7) -0.14821(9) 0.0133(3) Uani 1 1 d .
C118 C 0.62553(14) 0.76963(8) 0.06923(10) 0.0209(3) Uani 1 1 d .
H118 H 0.5598 0.7471 0.0481 0.025 Uiso 1 1 calc R
C103 C 0.71423(12) 0.65745(7) 0.11909(9) 0.0146(3) Uani 1 1 d .
C101 C 0.75689(13) 0.55830(8) 0.20890(9) 0.0184(3) Uani 1 1 d .
H101 H 0.7887 0.5404 0.2642 0.022 Uiso 1 1 calc R
C119 C 0.50738(12) 0.48206(7) -0.23890(9) 0.0145(3) Uani 1 1 d .
C115 C 0.81729(15) 0.83622(9) 0.12867(11) 0.0244(3) Uani 1 1 d .
H115 H 0.8830 0.8588 0.1480 0.029 Uiso 1 1 calc R
C110 C 0.59483(12) 0.38005(7) -0.04022(10) 0.0166(3) Uani 1 1 d .
H110 H 0.5997 0.3335 -0.0247 0.020 Uiso 1 1 calc R
C102 C 0.76109(13) 0.62891(8) 0.19815(9) 0.0181(3) Uani 1 1 d .
H102 H 0.7963 0.6571 0.2454 0.022 Uiso 1 1 calc R
C114 C 0.81331(13) 0.76628(8) 0.13947(10) 0.0195(3) Uani 1 1 d .
H114 H 0.8761 0.7416 0.1681 0.023 Uiso 1 1 calc R
C113 C 0.71740(13) 0.73226(7) 0.10831(9) 0.0163(3) Uani 1 1 d .
C120 C 0.42394(12) 0.52618(8) -0.27914(10) 0.0177(3) Uani 1 1 d .
H120 H 0.3890 0.5474 -0.2482 0.021 Uiso 1 1 calc R
C117 C 0.63004(16) 0.83988(8) 0.06116(11) 0.0258(4) Uani 1 1 d .
H117 H 0.5672 0.8652 0.0359 0.031 Uiso 1 1 calc R
C116 C 0.72579(16) 0.87296(8) 0.08985(11) 0.0266(4) Uani 1 1 d .
H116 H 0.7287 0.9207 0.0829 0.032 Uiso 1 1 calc R
C123 C 0.52538(14) 0.46352(9) -0.37037(10) 0.0231(3) Uani 1 1 d .
H123 H 0.5598 0.4421 -0.4016 0.028 Uiso 1 1 calc R
C121 C 0.39201(13) 0.53902(8) -0.36481(10) 0.0220(3) Uani 1 1 d .
H121 H 0.3353 0.5691 -0.3922 0.026 Uiso 1 1 calc R
C124 C 0.55752(12) 0.45038(8) -0.28494(10) 0.0178(3) Uani 1 1 d .
H124 H 0.6136 0.4198 -0.2580 0.021 Uiso 1 1 calc R
C122 C 0.44297(14) 0.50792(9) -0.41006(10) 0.0239(3) Uani 1 1 d .
H122 H 0.4215 0.5170 -0.4683 0.029 Uiso 1 1 calc R
C1S C 0.60347(15) 0.27971(10) 0.25314(14) 0.0344(4) Uani 1 1 d .
H1S1 H 0.6178 0.3252 0.2357 0.041 Uiso 1 1 calc R
H1S2 H 0.6706 0.2604 0.2925 0.041 Uiso 1 1 calc R
Cl21 Cl 0.77737(3) 0.158221(18) 0.37226(2) 0.02099(9) Uani 1 1 d .
Cl22 Cl 0.83572(3) 0.39189(2) 0.35127(3) 0.02538(10) Uani 1 1 d .

loop_
_atom_site_aniso_label
_atom_site_aniso_U_11
_atom_site_aniso_U_22
_atom_site_aniso_U_33
_atom_site_aniso_U_23
_atom_site_aniso_U_13
_atom_site_aniso_U_12
N22 0.0163(6) 0.0150(6) 0.0137(6) 0.0017(4) 0.0057(5) 0.0018(4)
C212 0.0126(6) 0.0117(6) 0.0153(7) -0.0001(5) 0.0064(5) 0.0007(5)
C207 0.0119(6) 0.0140(6) 0.0132(6) -0.0004(5) 0.0063(5) 0.0007(5)
N21 0.0149(6) 0.0132(5) 0.0150(6) 0.0008(4) 0.0053(5) 0.0017(4)
C219 0.0184(7) 0.0132(6) 0.0122(6) -0.0014(5) 0.0059(5) 0.0010(5)
C203 0.0148(7) 0.0168(6) 0.0132(6) -0.0013(5) 0.0066(5) -0.0008(5)
C211 0.0116(6) 0.0135(6) 0.0128(6) 0.0002(5) 0.0058(5) 0.0010(5)
C204 0.0132(7) 0.0139(6) 0.0143(6) -0.0009(5) 0.0066(5) -0.0003(5)
C208 0.0129(7) 0.0136(6) 0.0149(6) -0.0010(5) 0.0067(5) 0.0007(5)
C206 0.0144(7) 0.0127(6) 0.0144(6) 0.0012(5) 0.0050(5) 0.0017(5)
C210 0.0173(7) 0.0176(7) 0.0133(7) 0.0015(5) 0.0056(6) 0.0024(5)
C209 0.0160(7) 0.0171(7) 0.0137(7) -0.0022(5) 0.0051(6) 0.0005(5)
C205 0.0146(7) 0.0150(6) 0.0134(6) 0.0015(5) 0.0049(5) 0.0007(5)
C201 0.0180(7) 0.0129(6) 0.0203(7) -0.0015(5) 0.0077(6) 0.0013(5)
C213 0.0205(7) 0.0170(7) 0.0131(7) -0.0016(5) 0.0054(6) -0.0061(5)
C224 0.0174(7) 0.0175(7) 0.0159(7) -0.0021(5) 0.0064(6) -0.0004(5)
C223 0.0259(8) 0.0184(7) 0.0171(7) -0.0033(6) 0.0092(6) -0.0053(6)
C220 0.0179(7) 0.0169(7) 0.0214(7) -0.0034(6) 0.0046(6) 0.0016(5)
C202 0.0185(7) 0.0151(7) 0.0189(7) -0.0052(5) 0.0074(6) -0.0004(5)
C214 0.0310(9) 0.0214(7) 0.0194(8) -0.0073(6) 0.0127(7) -0.0125(6)
C222 0.0342(9) 0.0151(7) 0.0156(7) 0.0002(5) 0.0071(7) 0.0005(6)
C221 0.0253(9) 0.0183(7) 0.0217(8) -0.0003(6) 0.0042(7) 0.0071(6)
C218 0.0199(8) 0.0194(7) 0.0193(7) 0.0016(6) 0.0030(6) -0.0040(6)
C215 0.0535(13) 0.0337(10) 0.0161(8) -0.0085(7) 0.0154(8) -0.0259(9)
C217 0.0282(9) 0.0264(9) 0.0264(9) 0.0092(7) -0.0046(7) -0.0111(7)
C216 0.0484(12) 0.0359(10) 0.0159(8) 0.0050(7) -0.0013(8) -0.0250(9)
Cl11 0.0321(3) 0.0312(2) 0.0459(3) 0.0057(2) 0.0081(2) -0.00464(18)
Cl12 0.0284(2) 0.0350(2) 0.0492(3) 0.0036(2) 0.0054(2) -0.00137(18)
N11 0.0207(7) 0.0168(6) 0.0126(6) 0.0017(5) 0.0073(5) 0.0017(5)
N12 0.0170(6) 0.0132(5) 0.0133(6) 0.0031(4) 0.0068(5) 0.0015(4)
C107 0.0117(6) 0.0142(6) 0.0135(6) 0.0001(5) 0.0064(5) 0.0006(5)
C112 0.0138(7) 0.0150(6) 0.0118(6) 0.0004(5) 0.0067(5) 0.0008(5)
C106 0.0137(7) 0.0142(6) 0.0129(6) 0.0024(5) 0.0061(5) 0.0011(5)
C105 0.0160(7) 0.0125(6) 0.0145(7) 0.0019(5) 0.0071(6) -0.0001(5)
C104 0.0133(7) 0.0143(6) 0.0135(6) 0.0003(5) 0.0073(5) 0.0004(5)
C109 0.0196(7) 0.0143(6) 0.0166(7) -0.0022(5) 0.0080(6) -0.0006(5)
C111 0.0125(6) 0.0121(6) 0.0143(6) 0.0000(5) 0.0072(5) 0.0005(5)
C108 0.0129(6) 0.0143(6) 0.0127(6) -0.0003(5) 0.0051(5) -0.0003(5)
C118 0.0232(8) 0.0186(7) 0.0209(7) -0.0012(6) 0.0088(6) 0.0006(6)
C103 0.0160(7) 0.0154(6) 0.0144(7) -0.0008(5) 0.0081(6) -0.0004(5)
C101 0.0224(8) 0.0204(7) 0.0117(6) 0.0012(5) 0.0061(6) 0.0021(6)
C119 0.0167(7) 0.0144(6) 0.0116(6) -0.0007(5) 0.0048(5) -0.0035(5)
C115 0.0348(10) 0.0204(8) 0.0217(8) -0.0071(6) 0.0152(7) -0.0111(7)
C110 0.0196(7) 0.0131(6) 0.0184(7) 0.0010(5) 0.0088(6) 0.0005(5)
C102 0.0210(8) 0.0208(7) 0.0125(7) -0.0025(5) 0.0065(6) -0.0012(6)
C114 0.0224(8) 0.0204(7) 0.0179(7) -0.0059(6) 0.0102(6) -0.0036(6)
C113 0.0233(8) 0.0143(6) 0.0139(6) -0.0019(5) 0.0101(6) -0.0017(5)
C120 0.0185(7) 0.0180(7) 0.0153(7) -0.0014(5) 0.0052(6) -0.0001(5)
C117 0.0364(10) 0.0178(7) 0.0233(8) 0.0022(6) 0.0118(7) 0.0048(7)
C116 0.0463(11) 0.0148(7) 0.0222(8) -0.0005(6) 0.0172(8) -0.0031(7)
C123 0.0260(8) 0.0294(8) 0.0164(7) -0.0021(6) 0.0110(6) -0.0018(7)
C121 0.0215(8) 0.0223(7) 0.0170(7) 0.0033(6) 0.0019(6) -0.0001(6)
C124 0.0175(7) 0.0205(7) 0.0156(7) -0.0013(5) 0.0067(6) -0.0010(5)
C122 0.0266(9) 0.0309(9) 0.0119(7) 0.0013(6) 0.0050(6) -0.0033(7)
C1S 0.0217(9) 0.0265(9) 0.0450(12) 0.0097(8) 0.0021(8) -0.0025(7)
Cl21 0.02081(19) 0.01568(16) 0.02386(19) 0.00301(13) 0.00590(15) 0.00199(13)
Cl22 0.0286(2) 0.02225(19) 0.0241(2) 0.00093(14) 0.00906(16) -0.00003(15)

loop_
_atom_type_symbol
_atom_type_description
_atom_type_scat_dispersion_real
_atom_type_scat_dispersion_imag
_atom_type_scat_source
C C 0.0033 0.0016 'International Tables Vol C Tables 4.2.6.8 and 6.1.1.4'
H H 0.0000 0.0000 'International Tables Vol C Tables 4.2.6.8 and 6.1.1.4'
N N 0.0061 0.0033 'International Tables Vol C Tables 4.2.6.8 and 6.1.1.4'
Cl Cl 0.1484 0.1585 'International Tables Vol C Tables 4.2.6.8 and 6.1.1.4'

loop_
_geom_angle_atom_site_label_1
_geom_angle_atom_site_label_2
_geom_angle_atom_site_label_3
_geom_angle
C210 N22 C211 116.28(13)
N21 C212 C204 119.57(13)
N21 C212 C211 118.62(13)
C204 C212 C211 121.80(13)
C211 C207 C208 117.33(13)
C211 C207 C206 119.10(13)
C208 C207 C206 123.49(13)
C201 N21 C212 122.16(13)
C224 C219 C220 119.13(14)
C224 C219 C208 118.83(13)
C220 C219 C208 122.02(14)
C202 C203 C204 118.39(14)
C202 C203 C213 119.88(13)
C204 C203 C213 121.72(13)
N22 C211 C207 124.75(13)
N22 C211 C212 116.96(12)
C207 C211 C212 118.28(13)
C212 C204 C205 117.67(13)
C212 C204 C203 118.70(13)
C205 C204 C203 123.60(13)
C209 C208 C207 117.46(13)
C209 C208 C219 121.17(13)
C207 C208 C219 121.25(13)
C205 C206 C207 121.72(13)
N22 C210 C209 123.96(14)
C208 C209 C210 120.21(14)
C206 C205 C204 121.40(13)
N21 C201 C202 120.93(14)
C214 C213 C218 120.00(15)
C214 C213 C203 118.23(15)
C218 C213 C203 121.77(14)
C223 C224 C219 120.45(15)
C222 C223 C224 120.02(15)
C221 C220 C219 119.99(15)
C201 C202 C203 120.19(14)
C215 C214 C213 119.63(18)
C221 C222 C223 119.91(15)
C222 C221 C220 120.49(16)
C217 C218 C213 119.60(17)
C216 C215 C214 120.34(18)
C218 C217 C216 120.1(2)
C215 C216 C217 120.33(17)
C101 N11 C112 116.53(13)
C110 N12 C111 122.28(13)
C111 C107 C108 118.30(13)
C111 C107 C106 117.28(13)
C108 C107 C106 124.30(13)
N11 C112 C104 124.85(13)
N11 C112 C111 116.15(13)
C104 C112 C111 118.97(13)
C105 C106 C107 121.55(13)
C106 C105 C104 121.82(13)
C112 C104 C103 117.07(13)
C112 C104 C105 118.48(13)
C103 C104 C105 124.38(13)
C108 C109 C110 120.41(14)
N12 C111 C107 119.88(13)
N12 C111 C112 118.17(13)
C107 C111 C112 121.89(13)
C109 C108 C107 118.64(13)
C109 C108 C119 118.47(13)
C107 C108 C119 122.74(13)
C117 C118 C113 120.18(16)
C102 C103 C104 117.53(13)
C102 C103 C113 120.04(13)
C104 C103 C113 122.42(13)
N11 C101 C102 123.69(14)
C124 C119 C120 119.74(14)
C124 C119 C108 117.75(13)
C120 C119 C108 122.49(13)
C116 C115 C114 120.24(16)
N12 C110 C109 120.44(13)
C103 C102 C101 120.28(14)
C115 C114 C113 120.26(16)
C118 C113 C114 119.12(14)
C118 C113 C103 121.06(14)
C114 C113 C103 119.80(14)
C121 C120 C119 119.95(15)
C116 C117 C118 120.31(17)
C115 C116 C117 119.83(15)
C122 C123 C124 120.12(15)
C122 C121 C120 120.02(15)
C123 C124 C119 120.00(15)
C121 C122 C123 120.16(15)
Cl12 C1S Cl11 111.17(10)

loop_
_geom_bond_atom_site_label_1
_geom_bond_atom_site_label_2
_geom_bond_distance
N22 C210 1.3254(19)
N22 C211 1.3537(18)
C212 N21 1.3628(18)
C212 C204 1.406(2)
C212 C211 1.4431(19)
C207 C211 1.4125(19)
C207 C208 1.426(2)
C207 C206 1.429(2)
N21 C201 1.3288(19)
C219 C224 1.397(2)
C219 C220 1.399(2)
C219 C208 1.4884(19)
C203 C202 1.387(2)
C203 C204 1.432(2)
C203 C213 1.482(2)
C204 C205 1.4291(19)
C208 C209 1.380(2)
C206 C205 1.358(2)
C210 C209 1.407(2)
C201 C202 1.386(2)
C213 C214 1.397(2)
C213 C218 1.397(2)
C224 C223 1.392(2)
C223 C222 1.389(2)
C220 C221 1.394(2)
C214 C215 1.389(3)
C222 C221 1.384(3)
C218 C217 1.389(2)
C215 C216 1.378(3)
C217 C216 1.391(3)
Cl11 C1S 1.770(2)
Cl12 C1S 1.767(2)
N11 C101 1.323(2)
N11 C112 1.3549(18)
N12 C110 1.328(2)
N12 C111 1.3630(18)
C107 C111 1.4072(19)
C107 C108 1.4271(19)
C107 C106 1.4378(19)
C112 C104 1.4119(19)
C112 C111 1.4403(19)
C106 C105 1.358(2)
C105 C104 1.437(2)
C104 C103 1.427(2)
C109 C108 1.387(2)
C109 C110 1.389(2)
C108 C119 1.483(2)
C118 C117 1.394(2)
C118 C113 1.397(2)
C103 C102 1.383(2)
C103 C113 1.487(2)
C101 C102 1.407(2)
C119 C124 1.394(2)
C119 C120 1.397(2)
C115 C116 1.386(3)
C115 C114 1.393(2)
C114 C113 1.397(2)
C120 C121 1.394(2)
C117 C116 1.386(3)
C123 C122 1.389(2)
C123 C124 1.391(2)
C121 C122 1.387(2)

loop_
_geom_torsion_atom_site_label_1
_geom_torsion_atom_site_label_2
_geom_torsion_atom_site_label_3
_geom_torsion_atom_site_label_4
_geom_torsion
C204 C212 N21 C201 -1.2(2)
C211 C212 N21 C201 177.99(14)
C210 N22 C211 C207 0.5(2)
C210 N22 C211 C212 -178.37(13)
C208 C207 C211 N22 -1.4(2)
C206 C207 C211 N22 -178.23(13)
C208 C207 C211 C212 177.46(13)
C206 C207 C211 C212 0.6(2)
N21 C212 C211 N22 0.9(2)
C204 C212 C211 N22 -179.98(13)
N21 C212 C211 C207 -178.01(13)
C204 C212 C211 C207 1.1(2)
N21 C212 C204 C205 176.80(13)
C211 C212 C204 C205 -2.3(2)
N21 C212 C204 C203 -1.0(2)
C211 C212 C204 C203 179.92(13)
C202 C203 C204 C212 2.8(2)
C213 C203 C204 C212 -178.27(14)
C202 C203 C204 C205 -174.85(14)
C213 C203 C204 C205 4.1(2)
C211 C207 C208 C209 1.0(2)
C206 C207 C208 C209 177.70(14)
C211 C207 C208 C219 -175.04(13)
C206 C207 C208 C219 1.7(2)
C224 C219 C208 C209 -55.8(2)
C220 C219 C208 C209 125.90(17)
C224 C219 C208 C207 120.09(16)
C220 C219 C208 C207 -58.2(2)
C211 C207 C206 C205 -1.0(2)
C208 C207 C206 C205 -177.71(14)
C211 N22 C210 C209 0.8(2)
C207 C208 C209 C210 0.2(2)
C219 C208 C209 C210 176.18(14)
N22 C210 C209 C208 -1.1(2)
C207 C206 C205 C204 -0.2(2)
C212 C204 C205 C206 1.9(2)
C203 C204 C205 C206 179.52(14)
C212 N21 C201 C202 1.4(2)
C202 C203 C213 C214 49.2(2)
C204 C203 C213 C214 -129.78(16)
C202 C203 C213 C218 -130.45(16)
C204 C203 C213 C218 50.6(2)
C220 C219 C224 C223 0.9(2)
C208 C219 C224 C223 -177.48(14)
C219 C224 C223 C222 -0.8(2)
C224 C219 C220 C221 -0.4(2)
C208 C219 C220 C221 177.89(15)
N21 C201 C202 C203 0.5(2)
C204 C203 C202 C201 -2.6(2)
C213 C203 C202 C201 178.44(14)
C218 C213 C214 C215 -1.3(2)
C203 C213 C214 C215 179.10(14)
C224 C223 C222 C221 0.3(2)
C223 C222 C221 C220 0.2(3)
C219 C220 C221 C222 -0.1(3)
C214 C213 C218 C217 1.0(2)
C203 C213 C218 C217 -179.43(14)
C213 C214 C215 C216 0.5(2)
C213 C218 C217 C216 0.1(2)
C214 C215 C216 C217 0.6(3)
C218 C217 C216 C215 -0.9(3)
C101 N11 C112 C104 -1.9(2)
C101 N11 C112 C111 176.13(13)
C111 C107 C106 C105 -0.3(2)
C108 C107 C106 C105 -176.28(14)
C107 C106 C105 C104 0.1(2)
N11 C112 C104 C103 0.6(2)
C111 C112 C104 C103 -177.37(13)
N11 C112 C104 C105 177.64(14)
C111 C112 C104 C105 -0.4(2)
C106 C105 C104 C112 0.2(2)
C106 C105 C104 C103 176.97(14)
C110 N12 C111 C107 -0.6(2)
C110 N12 C111 C112 -178.08(14)
C108 C107 C111 N12 -1.0(2)
C106 C107 C111 N12 -177.19(13)
C108 C107 C111 C112 176.36(13)
C106 C107 C111 C112 0.2(2)
N11 C112 C111 N12 -0.6(2)
C104 C112 C111 N12 177.58(13)
N11 C112 C111 C107 -177.99(13)
C104 C112 C111 C107 0.2(2)
C110 C109 C108 C107 -2.4(2)
C110 C109 C108 C119 173.25(14)
C111 C107 C108 C109 2.4(2)
C106 C107 C108 C109 178.36(14)
C111 C107 C108 C119 -172.99(13)
C106 C107 C108 C119 2.9(2)
C112 C104 C103 C102 1.6(2)
C105 C104 C103 C102 -175.24(14)
C112 C104 C103 C113 -179.88(13)
C105 C104 C103 C113 3.3(2)
C112 N11 C101 C102 1.0(2)
C109 C108 C119 C124 -52.7(2)
C107 C108 C119 C124 122.77(16)
C109 C108 C119 C120 125.81(16)
C107 C108 C119 C120 -58.8(2)
C111 N12 C110 C109 0.8(2)
C108 C109 C110 N12 0.8(2)
C104 C103 C102 C101 -2.4(2)
C113 C103 C102 C101 178.98(14)
N11 C101 C102 C103 1.2(3)
C116 C115 C114 C113 2.5(2)
C117 C118 C113 C114 0.4(2)
C117 C118 C113 C103 178.78(15)
C115 C114 C113 C118 -2.5(2)
C115 C114 C113 C103 179.10(14)
C102 C103 C113 C118 -124.62(17)
C104 C103 C113 C118 56.9(2)
C102 C103 C113 C114 53.8(2)
C104 C103 C113 C114 -124.75(16)
C124 C119 C120 C121 -0.8(2)
C108 C119 C120 C121 -179.25(14)
C113 C118 C117 C116 1.7(3)
C114 C115 C116 C117 -0.4(3)
C118 C117 C116 C115 -1.7(3)
C119 C120 C121 C122 0.1(2)
C122 C123 C124 C119 -0.3(2)
C120 C119 C124 C123 0.9(2)
C108 C119 C124 C123 179.44(14)
C120 C121 C122 C123 0.5(3)
C124 C123 C122 C121 -0.4(3)

loop_
_platon_squeeze_void_nr
_platon_squeeze_void_average_x
_platon_squeeze_void_average_y
_platon_squeeze_void_average_z
_platon_squeeze_void_volume
_platon_squeeze_void_count_electrons
1 -0.183 0.241 0.126 129.1 43.2
2 0.183 0.741 0.374 129.1 42.9
3 -0.183 0.259 0.626 129.1 43.2
4 0.183 0.759 0.874 129.1 43.0
